data_4133390
loop_
_publ_author_name
'Nattmann, Lukas'
'Lutz, Sigrid'
'Ortsack, Pascal'
'Goddard, Richard'
'Cornella, Josep'

_publ_section_title
;
 A Highly Reduced Ni-Li-Olefin Complex for Catalytic Kumada-Corriu
 Cross-Couplings.
;
_journal_issue 42
_journal_name_full 'Journal of the American Chemical Society'
_journal_page_first 13628
_journal_page_last 13633
_journal_paper_doi 10.1021/jacs.8b09849
_journal_volume 140
_journal_year 2018
_chemical_absolute_configuration rmad
_chemical_formula_moiety 'C16 H29 Li N2 Ni'
_chemical_formula_sum 'C16 H29 Li N2 Ni'
_chemical_formula_weight 315.06
_chemical_properties_physical 'Air- and Moisture-sensitive'
_space_group_crystal_system orthorhombic
_space_group_IT_number 61
_space_group_name_Hall '-P 2ac 2ab'
_space_group_name_H-M_alt 'P b c a'
_audit_block_code ORP-OB-023-02
_audit_creation_date 2018-01-09
_audit_creation_method
;
Olex2 1.2
(compiled 2017.08.10 svn.r3458 for OlexSys, GUI svn.r5381)
;
_cell_angle_alpha 90
_cell_angle_beta 90
_cell_angle_gamma 90
_cell_formula_units_Z 8
_cell_length_a 16.5550(13)
_cell_length_b 11.7095(2)
_cell_length_c 17.7899(14)
_cell_measurement_reflns_used 131293
_cell_volume 3448.6(4)
_cod_data_source_file ja8b09849_si_002.cif
_cod_data_source_block 11213sadabs
_cod_database_code 4133390
_shelx_space_group_comment
;
The symmetry employed for this shelxl refinement is uniquely defined
by the following loop, which should always be used as a source of
symmetry information in preference to the above space-group names.
They are only intended as comments.
;
_olex2_submission_special_instructions 'No special instructions were received'
_shelx_shelxl_version_number 2016/6

loop_
_space_group_symop_operation_xyz
'x, y, z'
'-x+1/2, -y, z+1/2'
'-x, y+1/2, -z+1/2'
'x+1/2, -y+1/2, -z'
'-x, -y, -z'
'x-1/2, y, -z-1/2'
'x, -y-1/2, z-1/2'
'-x-1/2, y-1/2, z'

loop_
_atom_site_label
_atom_site_type_symbol
_atom_site_fract_x
_atom_site_fract_y
_atom_site_fract_z
_atom_site_U_iso_or_equiv
_atom_site_adp_type
_atom_site_occupancy
_atom_site_site_symmetry_order
_atom_site_calc_flag
_atom_site_refinement_flags_posn
Ni1 Ni 0.69795(2) 0.58478(2) 0.41750(2) 0.01484(4) Uani 1 1 d .
N1 N 0.46509(7) 0.67147(10) 0.30013(7) 0.0209(2) Uani 1 1 d .
N2 N 0.53869(7) 0.80078(10) 0.42185(6) 0.0206(2) Uani 1 1 d .
C1 C 0.41657(9) 0.74578(14) 0.35179(10) 0.0284(3) Uani 1 1 d .
H1A H 0.3993(13) 0.6983(18) 0.4002(12) 0.034 Uiso 1 1 d R
H1B H 0.3705(13) 0.7816(18) 0.3188(12) 0.034(5) Uiso 1 1 d .
C2 C 0.46661(10) 0.84314(14) 0.38239(9) 0.0283(3) Uani 1 1 d .
H2A H 0.4874(13) 0.8965(18) 0.3369(12) 0.034 Uiso 1 1 d R
H2B H 0.4302(14) 0.8882(19) 0.4151(11) 0.031(5) Uiso 1 1 d .
C3 C 0.42021(10) 0.56521(14) 0.28944(9) 0.0284(3) Uani 1 1 d .
H3A H 0.410612 0.529188 0.338356 0.043 Uiso 1 1 calc GR
H3B H 0.451588 0.513357 0.257549 0.043 Uiso 1 1 calc GR
H3C H 0.368344 0.581842 0.265253 0.043 Uiso 1 1 calc GR
C4 C 0.47841(11) 0.72511(17) 0.22754(9) 0.0353(4) Uani 1 1 d .
H4A H 0.508915 0.673052 0.195066 0.053 Uiso 1 1 calc GR
H4B H 0.509063 0.795941 0.234432 0.053 Uiso 1 1 calc GR
H4C H 0.426243 0.742520 0.204166 0.053 Uiso 1 1 calc GR
C5 C 0.59802(11) 0.89478(14) 0.42733(10) 0.0315(3) Uani 1 1 d .
H5A H 0.575232 0.956945 0.457504 0.047 Uiso 1 1 calc GR
H5B H 0.610683 0.923072 0.376839 0.047 Uiso 1 1 calc GR
H5C H 0.647479 0.866637 0.451270 0.047 Uiso 1 1 calc GR
C6 C 0.52024(10) 0.76197(14) 0.49843(9) 0.0285(3) Uani 1 1 d .
H6A H 0.569732 0.734042 0.522417 0.043 Uiso 1 1 calc GR
H6B H 0.480369 0.700184 0.496336 0.043 Uiso 1 1 calc GR
H6C H 0.498295 0.825775 0.527650 0.043 Uiso 1 1 calc GR
C7 C 0.59901(9) 0.49081(12) 0.42772(8) 0.0221(2) Uani 1 1 d .
H7A H 0.5489(13) 0.5292(18) 0.4306(11) 0.028(5) Uiso 1 1 d .
H7B H 0.6004(13) 0.4226(17) 0.3955(12) 0.029(5) Uiso 1 1 d .
C8 C 0.64547(9) 0.48925(13) 0.49419(8) 0.0249(3) Uani 1 1 d .
H8A H 0.6777(14) 0.4250(19) 0.5087(13) 0.035(6) Uiso 1 1 d .
H8B H 0.6282(12) 0.5336(18) 0.5377(12) 0.033(5) Uiso 1 1 d .
C9 C 0.77942(9) 0.62712(14) 0.49463(8) 0.0250(3) Uani 1 1 d .
H9A H 0.8071(13) 0.560(2) 0.5128(13) 0.038(6) Uiso 1 1 d .
H9B H 0.7534(13) 0.6731(17) 0.5337(12) 0.033(5) Uiso 1 1 d .
C10 C 0.79927(9) 0.67375(14) 0.42472(8) 0.0243(3) Uani 1 1 d .
H10A H 0.7902(11) 0.7528(18) 0.4142(10) 0.020(5) Uiso 1 1 d .
H10B H 0.8411(13) 0.6391(18) 0.3948(12) 0.032(5) Uiso 1 1 d .
C11 C 0.69229(7) 0.61749(11) 0.30939(7) 0.01518(19) Uani 1 1 d .
C12 C 0.69677(8) 0.72589(11) 0.27457(7) 0.0183(2) Uani 1 1 d .
H12 H 0.699423 0.791688 0.305719 0.022 Uiso 1 1 calc R
C13 C 0.69747(8) 0.74112(12) 0.19651(8) 0.0222(2) Uani 1 1 d .
H13 H 0.699226 0.815964 0.175963 0.027 Uiso 1 1 calc R
C14 C 0.69562(9) 0.64724(13) 0.14921(7) 0.0233(2) Uani 1 1 d .
H14 H 0.696703 0.656855 0.096195 0.028 Uiso 1 1 calc R
C15 C 0.69214(9) 0.53863(13) 0.18067(7) 0.0224(2) Uani 1 1 d .
H15 H 0.692012 0.473385 0.148932 0.027 Uiso 1 1 calc R
C16 C 0.68885(8) 0.52482(11) 0.25834(7) 0.0184(2) Uani 1 1 d .
H16 H 0.684073 0.449704 0.278022 0.022 Uiso 1 1 calc R
Li1 Li 0.57377(14) 0.6629(2) 0.35619(14) 0.0195(4) Uani 1 1 d .

loop_
_atom_site_aniso_label
_atom_site_aniso_U_11
_atom_site_aniso_U_22
_atom_site_aniso_U_33
_atom_site_aniso_U_23
_atom_site_aniso_U_13
_atom_site_aniso_U_12
Ni1 0.01493(7) 0.01682(7) 0.01276(7) 0.00114(5) 0.00038(5) 0.00094(5)
N1 0.0199(5) 0.0196(5) 0.0234(5) -0.0025(4) -0.0047(4) -0.0004(4)
N2 0.0188(5) 0.0225(5) 0.0204(5) -0.0031(4) -0.0014(4) 0.0029(4)
C1 0.0192(6) 0.0318(7) 0.0341(7) -0.0076(6) -0.0016(5) 0.0025(5)
C2 0.0257(7) 0.0278(7) 0.0313(7) -0.0058(6) -0.0030(6) 0.0073(6)
C3 0.0301(7) 0.0279(7) 0.0271(7) -0.0023(5) -0.0003(6) -0.0079(6)
C4 0.0343(8) 0.0440(9) 0.0275(7) 0.0103(7) -0.0065(6) -0.0101(7)
C5 0.0310(7) 0.0240(7) 0.0395(9) -0.0073(6) 0.0065(6) -0.0035(6)
C6 0.0351(8) 0.0277(7) 0.0229(6) -0.0017(5) 0.0050(6) -0.0012(6)
C7 0.0213(6) 0.0207(6) 0.0244(6) 0.0063(5) 0.0027(5) -0.0030(5)
C8 0.0280(7) 0.0252(6) 0.0217(6) 0.0087(5) 0.0032(5) 0.0011(5)
C9 0.0242(6) 0.0337(7) 0.0170(5) -0.0030(5) -0.0041(5) 0.0011(5)
C10 0.0209(6) 0.0296(7) 0.0225(6) -0.0005(5) -0.0040(5) -0.0041(5)
C11 0.0135(5) 0.0174(5) 0.0146(4) 0.0001(4) 0.0010(4) -0.0007(4)
C12 0.0195(5) 0.0175(5) 0.0179(5) 0.0012(4) 0.0032(4) -0.0002(4)
C13 0.0232(6) 0.0234(6) 0.0199(5) 0.0062(4) 0.0032(5) -0.0005(5)
C14 0.0234(6) 0.0318(7) 0.0147(5) 0.0023(5) 0.0003(4) -0.0022(5)
C15 0.0244(6) 0.0263(6) 0.0164(5) -0.0035(4) -0.0003(4) -0.0030(5)
C16 0.0201(5) 0.0179(5) 0.0173(5) -0.0006(4) -0.0003(4) -0.0012(4)
Li1 0.0171(10) 0.0205(10) 0.0209(10) 0.0004(8) -0.0009(8) 0.0019(8)

loop_
_atom_type_symbol
_atom_type_description
_atom_type_scat_dispersion_real
_atom_type_scat_dispersion_imag
_atom_type_scat_source
C C 0.0033 0.0016 'International Tables Vol C Tables 4.2.6.8 and 6.1.1.4'
H H 0.0000 0.0000 'International Tables Vol C Tables 4.2.6.8 and 6.1.1.4'
Li Li -0.0003 0.0001 'International Tables Vol C Tables 4.2.6.8 and 6.1.1.4'
N N 0.0061 0.0033 'International Tables Vol C Tables 4.2.6.8 and 6.1.1.4'
Ni Ni 0.3393 1.1124 'International Tables Vol C Tables 4.2.6.8 and 6.1.1.4'

loop_
_cod_changelog_entry_id
_cod_changelog_entry_author
_cod_changelog_entry_date
_cod_changelog_entry_text
1 'Vaitkus, Antanas' 2022-06-28T20:42:00+03:00
;
 Removed the '_chemical_name_systematic' data item that had an incorrect value.
;
